data_1560821
loop_
_publ_author_name
'Cramer, Alisha J.'
'Cole, Jacqueline M.'

_publ_section_title
;
 Host-guest prospects of neodymium and gadolinium ultraphosphate
 frameworks for nuclear waste storage: Multi-temperature topological
 analysis of nanoporous cages in RP5O14
;
_journal_name_full 'Journal of Solid State Chemistry'
_journal_page_first 250
_journal_page_last 257
_journal_paper_doi 10.1016/j.jssc.2018.07.020
_journal_volume 266
_journal_year 2018
_chemical_formula_sum 'Gd O14 P5'
_chemical_formula_weight 536.10
_space_group_IT_number 14
_space_group_name_Hall '-P 2ybc'
_space_group_name_H-M_alt 'P 1 21/c 1'
_symmetry_cell_setting monoclinic
_symmetry_space_group_name_H-M 'P 1 21/c 1'
_atom_sites_solution_hydrogens none
_atom_sites_solution_primary direct
_atom_sites_solution_secondary difmap
_audit_creation_method SHELXL-97
_cell_angle_alpha 90.00
_cell_angle_beta 90.507(5)
_cell_angle_gamma 90.00
_cell_formula_units_Z 4
_cell_length_a 8.723(4)
_cell_length_b 8.882(4)
_cell_length_c 12.912(5)
_cell_measurement_reflns_used 512
_cell_measurement_temperature 140(2)
_cell_measurement_theta_max 28.28
_cell_measurement_theta_min 2.0
_cell_volume 1000.4(8)
_computing_cell_refinement
;
Rigaku CrystalClear-SM Expert 2.0
;
_computing_data_collection 'Rigaku CrystalClear-SM Expert 2.0'
_computing_data_reduction
;
Rigaku CrystalClear-SM Expert 2.0
;
_computing_molecular_graphics
;
SHELXTL-PLUS (Sheldrick, 1995)
;
_computing_publication_material 'SHELXL-97 (Sheldrick, 1997)'
_computing_structure_refinement 'SHELXL-97 (Sheldrick, 1997)'
_computing_structure_solution 'SHELXS-97 (Sheldrick, 1990)'
_diffrn_ambient_temperature 140(2)
_diffrn_measured_fraction_theta_full 0.817
_diffrn_measured_fraction_theta_max 0.817
_diffrn_measurement_device_type 'Rigaku Saturn 724+ CCD'
_diffrn_measurement_method '\w scans'
_diffrn_radiation_monochromator graphite
_diffrn_radiation_source 'fine-focus sealed tube'
_diffrn_radiation_type MoK\a
_diffrn_radiation_wavelength 0.71073
_diffrn_reflns_av_R_equivalents 0.0487
_diffrn_reflns_av_sigmaI/netI 0.0312
_diffrn_reflns_limit_h_max 8
_diffrn_reflns_limit_h_min -12
_diffrn_reflns_limit_k_max 7
_diffrn_reflns_limit_k_min -11
_diffrn_reflns_limit_l_max 16
_diffrn_reflns_limit_l_min -17
_diffrn_reflns_number 4332
_diffrn_reflns_theta_full 30.79
_diffrn_reflns_theta_max 30.79
_diffrn_reflns_theta_min 1.58
_diffrn_standards_decay_% 0
_diffrn_standards_interval_count 0
_diffrn_standards_interval_time 0
_diffrn_standards_number 0
_exptl_absorpt_coefficient_mu 7.519
_exptl_absorpt_correction_T_max 0.105
_exptl_absorpt_correction_T_min 0.069
_exptl_absorpt_correction_type empirical
_exptl_absorpt_process_details
;
T. Higashi, ABSCOR, empirical absorption correction
;
_exptl_crystal_colour colourless
_exptl_crystal_density_diffrn 3.559
_exptl_crystal_density_method 'not measured'
_exptl_crystal_description block
_exptl_crystal_F_000 1004
_exptl_crystal_size_max 0.4
_exptl_crystal_size_mid 0.4
_exptl_crystal_size_min 0.3
_refine_diff_density_max 1.870
_refine_diff_density_min -1.703
_refine_diff_density_rms 0.244
_refine_ls_extinction_coef 0.0045(4)
_refine_ls_extinction_expression Fc^*^=kFc[1+0.001xFc^2^\l^3^/sin(2\q)]^-1/4^
_refine_ls_extinction_method SHELXL
_refine_ls_goodness_of_fit_ref 1.181
_refine_ls_hydrogen_treatment none
_refine_ls_matrix_type full
_refine_ls_number_parameters 183
_refine_ls_number_reflns 2566
_refine_ls_number_restraints 0
_refine_ls_restrained_S_all 1.181
_refine_ls_R_factor_all 0.0294
_refine_ls_R_factor_gt 0.0289
_refine_ls_shift/su_max 0.000
_refine_ls_shift/su_mean 0.000
_refine_ls_structure_factor_coef Fsqd
_refine_ls_weighting_details 'calc w=1/[\s^2^(Fo^2^)+(0.0371P)^2^+5.5031P] where P=(Fo^2^+2Fc^2^)/3'
_refine_ls_weighting_scheme calc
_refine_ls_wR_factor_gt 0.0768
_refine_ls_wR_factor_ref 0.0769
_reflns_number_gt 2558
_reflns_number_total 2566
_reflns_threshold_expression >2sigma(I)
_cod_data_source_file 2gd140i1.cif
_cod_data_source_block 2gd140i1
_cod_original_cell_volume 1000.4(7)
_cod_original_sg_symbol_H-M P2(1)/c
_cod_database_code 1560821

loop_
_symmetry_equiv_pos_as_xyz
'x, y, z'
'-x, y+1/2, -z+1/2'
'-x, -y, -z'
'x, -y-1/2, z-1/2'

loop_
_atom_site_label
_atom_site_type_symbol
_atom_site_fract_x
_atom_site_fract_y
_atom_site_fract_z
_atom_site_U_iso_or_equiv
_atom_site_adp_type
_atom_site_occupancy
_atom_site_symmetry_multiplicity
_atom_site_calc_flag
_atom_site_refinement_flags
_atom_site_disorder_assembly
_atom_site_disorder_group
Gd1 Gd 0.77762(2) 0.19098(2) 0.498448(16) 0.00453(10) Uani 1 1 d . . .
P1 P 0.74751(12) 0.54678(12) 0.33465(8) 0.0046(2) Uani 1 1 d . . .
P2 P 0.72386(13) 0.55192(12) 0.66406(8) 0.00460(19) Uani 1 1 d . . .
P3 P 0.81473(12) 0.75533(12) 0.49999(8) 0.00477(19) Uani 1 1 d . . .
P4 P 0.49186(12) 0.50346(13) 0.82802(8) 0.00473(19) Uani 1 1 d . . .
P5 P 1.01024(12) 0.49332(13) 0.20256(8) 0.0052(2) Uani 1 1 d . . .
O1 O 0.7040(4) 0.6866(3) 0.5875(3) 0.0084(6) Uani 1 1 d . . .
O2 O 0.7239(4) 0.6928(3) 0.3991(3) 0.0079(6) Uani 1 1 d . . .
O3 O 0.7202(4) 0.4060(4) 0.3903(2) 0.0094(6) Uani 1 1 d . . .
O4 O 1.0312(4) 0.3145(3) 0.4934(3) 0.0084(6) Uani 1 1 d . . .
O5 O 0.7325(4) 0.4037(4) 0.6161(3) 0.0095(6) Uani 1 1 d . . .
O6 O 0.7915(4) -0.0805(4) 0.5010(2) 0.0098(6) Uani 1 1 d . . .
O7 O 0.9131(3) 0.5693(4) 0.2935(2) 0.0081(6) Uani 1 1 d . . .
O8 O 0.5853(3) 0.5831(4) 0.7357(2) 0.0078(6) Uani 1 1 d . . .
O9 O 0.6394(3) 0.5795(4) 0.2403(2) 0.0073(6) Uani 1 1 d . . .
O10 O 0.8672(3) 0.6012(4) 0.7294(2) 0.0081(6) Uani 1 1 d . . .
O11 O 0.5834(4) 0.1153(4) 0.3777(2) 0.0087(6) Uani 1 1 d . . .
O12 O 0.9117(4) 0.1168(4) 0.3502(2) 0.0095(6) Uani 1 1 d . . .
O13 O 0.9149(4) 0.1198(4) 0.6477(2) 0.0086(6) Uani 1 1 d . . .
O14 O 0.5779(3) 0.1248(4) 0.6118(2) 0.0082(6) Uani 1 1 d . . .

loop_
_atom_site_aniso_label
_atom_site_aniso_U_11
_atom_site_aniso_U_22
_atom_site_aniso_U_33
_atom_site_aniso_U_23
_atom_site_aniso_U_13
_atom_site_aniso_U_12
Gd1 0.00436(13) 0.00335(13) 0.00587(13) 0.00002(6) 0.00032(8) -0.00014(6)
P1 0.0030(4) 0.0045(5) 0.0063(4) 0.0000(3) 0.0002(3) 0.0004(3)
P2 0.0043(4) 0.0035(5) 0.0060(4) 0.0001(3) 0.0009(3) 0.0000(3)
P3 0.0052(4) 0.0036(5) 0.0055(4) 0.0001(3) -0.0001(3) -0.0002(3)
P4 0.0039(4) 0.0044(5) 0.0060(4) -0.0002(4) 0.0001(3) -0.0001(3)
P5 0.0045(4) 0.0050(5) 0.0060(4) 0.0001(4) 0.0001(3) 0.0002(3)
O1 0.0075(14) 0.0099(16) 0.0079(14) 0.0021(10) 0.0014(11) 0.0016(11)
O2 0.0077(14) 0.0059(15) 0.0100(14) -0.0021(10) -0.0018(11) 0.0018(10)
O3 0.0098(14) 0.0067(15) 0.0115(14) 0.0027(11) -0.0025(11) -0.0005(11)
O4 0.0062(13) 0.0073(15) 0.0116(14) 0.0006(10) -0.0001(12) 0.0005(10)
O5 0.0118(14) 0.0036(14) 0.0131(14) -0.0019(11) 0.0017(11) 0.0004(11)
O6 0.0117(14) 0.0056(15) 0.0123(14) -0.0010(11) 0.0007(12) 0.0022(11)
O7 0.0035(12) 0.0098(15) 0.0110(14) -0.0033(11) 0.0016(10) -0.0011(11)
O8 0.0064(13) 0.0082(15) 0.0090(13) 0.0013(11) 0.0054(10) 0.0015(11)
O9 0.0063(13) 0.0051(14) 0.0105(13) 0.0010(11) -0.0034(11) -0.0009(10)
O10 0.0045(12) 0.0056(14) 0.0142(14) -0.0014(11) -0.0024(11) 0.0012(10)
O11 0.0073(13) 0.0064(14) 0.0125(14) -0.0012(11) -0.0012(11) -0.0012(11)
O12 0.0088(13) 0.0096(15) 0.0101(14) -0.0017(11) 0.0020(11) 0.0014(11)
O13 0.0087(13) 0.0094(15) 0.0078(13) 0.0024(11) 0.0001(11) 0.0005(11)
O14 0.0051(12) 0.0097(15) 0.0100(13) 0.0026(11) 0.0026(10) 0.0001(11)

loop_
_atom_type_symbol
_atom_type_description
_atom_type_scat_dispersion_real
_atom_type_scat_dispersion_imag
_atom_type_scat_source
O O 0.0106 0.0060 'International Tables Vol C Tables 4.2.6.8 and 6.1.1.4'
P P 0.1023 0.0942 'International Tables Vol C Tables 4.2.6.8 and 6.1.1.4'
Gd Gd -0.1653 3.9035 'International Tables Vol C Tables 4.2.6.8 and 6.1.1.4'

loop_
_geom_angle_atom_site_label_1
_geom_angle_atom_site_label_2
_geom_angle_atom_site_label_3
_geom_angle
_geom_angle_site_symmetry_1
_geom_angle_site_symmetry_3
O12 Gd1 O13 109.87(11) . .
O12 Gd1 O14 144.29(12) . .
O13 Gd1 O14 78.33(11) . .
O12 Gd1 O11 75.18(11) . .
O13 Gd1 O11 144.47(12) . .
O14 Gd1 O11 79.12(11) . .
O12 Gd1 O6 72.87(11) . .
O13 Gd1 O6 72.20(11) . .
O14 Gd1 O6 77.27(11) . .
O11 Gd1 O6 76.29(11) . .
O12 Gd1 O3 81.54(12) . .
O13 Gd1 O3 142.14(11) . .
O14 Gd1 O3 113.88(11) . .
O11 Gd1 O3 72.73(11) . .
O6 Gd1 O3 143.86(11) . .
O12 Gd1 O5 143.50(11) . .
O13 Gd1 O5 77.45(11) . .
O14 Gd1 O5 71.64(11) . .
O11 Gd1 O5 120.21(11) . .
O6 Gd1 O5 140.10(11) . .
O3 Gd1 O5 73.51(12) . .
O12 Gd1 O4 69.54(11) . .
O13 Gd1 O4 72.00(11) . .
O14 Gd1 O4 142.49(11) . .
O11 Gd1 O4 137.55(11) . .
O6 Gd1 O4 113.53(10) . .
O3 Gd1 O4 79.33(11) . .
O5 Gd1 O4 79.82(11) . .
O3 P1 O2 115.26(19) . .
O3 P1 O7 115.70(19) . .
O2 P1 O7 101.71(19) . .
O3 P1 O9 116.25(18) . .
O2 P1 O9 100.39(18) . .
O7 P1 O9 105.42(18) . .
O5 P2 O8 117.20(19) . .
O5 P2 O1 115.45(19) . .
O8 P2 O1 99.07(18) . .
O5 P2 O10 115.97(19) . .
O8 P2 O10 104.57(18) . .
O1 P2 O10 102.16(18) . .
O6 P3 O4 122.61(18) 1_565 3_766
O6 P3 O1 106.55(18) 1_565 .
O4 P3 O1 110.47(19) 3_766 .
O6 P3 O2 106.33(17) 1_565 .
O4 P3 O2 109.89(19) 3_766 .
O1 P3 O2 98.17(18) . .
O14 P4 O11 121.58(18) 2_656 4_566
O14 P4 O8 106.54(19) 2_656 .
O11 P4 O8 111.21(18) 4_566 .
O14 P4 O9 109.26(18) 2_656 3_666
O11 P4 O9 106.93(18) 4_566 3_666
O8 P4 O9 98.99(18) . 3_666
O12 P5 O13 123.22(18) 2_755 4_565
O12 P5 O7 106.07(19) 2_755 .
O13 P5 O7 109.75(18) 4_565 .
O12 P5 O10 109.58(18) 2_755 3_766
O13 P5 O10 105.89(19) 4_565 3_766
O7 P5 O10 99.92(18) . 3_766
P2 O1 P3 132.1(2) . .
P1 O2 P3 130.6(2) . .
P1 O3 Gd1 157.8(2) . .
P3 O4 Gd1 128.63(17) 3_766 .
P2 O5 Gd1 165.0(2) . .
P3 O6 Gd1 174.8(2) 1_545 .
P1 O7 P5 133.9(2) . .
P2 O8 P4 139.7(2) . .
P1 O9 P4 139.5(2) . 3_666
P2 O10 P5 132.1(2) . 3_766
P4 O11 Gd1 150.2(2) 4_565 .
P5 O12 Gd1 145.9(2) 2_745 .
P5 O13 Gd1 148.9(2) 4_566 .
P4 O14 Gd1 145.6(2) 2_646 .

loop_
_geom_bond_atom_site_label_1
_geom_bond_atom_site_label_2
_geom_bond_distance
_geom_bond_site_symmetry_2
Gd1 O12 2.346(3) .
Gd1 O13 2.347(3) .
Gd1 O14 2.359(3) .
Gd1 O11 2.388(3) .
Gd1 O6 2.415(4) .
Gd1 O3 2.416(3) .
Gd1 O5 2.459(3) .
Gd1 O4 2.470(3) .
P1 O3 1.463(3) .
P1 O2 1.556(3) .
P1 O7 1.557(3) .
P1 O9 1.561(3) .
P2 O5 1.457(3) .
P2 O8 1.553(3) .
P2 O1 1.560(3) .
P2 O10 1.565(3) .
P3 O6 1.472(3) 1_565
P3 O4 1.482(3) 3_766
P3 O1 1.614(4) .
P3 O2 1.617(3) .
P4 O14 1.464(3) 2_656
P4 O11 1.467(3) 4_566
P4 O8 1.614(3) .
P4 O9 1.617(3) 3_666
P5 O12 1.463(3) 2_755
P5 O13 1.480(3) 4_565
P5 O7 1.603(3) .
P5 O10 1.613(3) 3_766
O4 P3 1.482(3) 3_766
O6 P3 1.472(3) 1_545
O9 P4 1.617(3) 3_666
O10 P5 1.613(3) 3_766
O11 P4 1.467(3) 4_565
O12 P5 1.463(3) 2_745
O13 P5 1.480(3) 4_566
O14 P4 1.464(3) 2_646

_cod_database_fobs_code 1560821
